data_7058726
loop_
_publ_author_name
'Lu, Tian'
'Wang, Chenbin'
'Wang, Guilong'
'Wang, Shaoqing'
'Song, Jia'
'Yin, Hongquan'
'Fan, Guijuan'
'Chen, Fu-Xue'

_publ_section_title
;
 1,2,4-Oxadiazole-derived polynitro energetic compounds with sensitivity
 reduced by a methylene bridge
;
_journal_issue 34
_journal_name_full 'New Journal of Chemistry'
_journal_page_first 13330
_journal_paper_doi 10.1039/C9NJ01452G
_journal_volume 43
_journal_year 2019
_chemical_formula_sum 'C13 H16 N4 O6'
_chemical_formula_weight 324.30
_space_group_crystal_system monoclinic
_space_group_IT_number 15
_space_group_name_Hall '-C 2yc'
_space_group_name_H-M_alt 'C 1 2/c 1'
_symmetry_space_group_name_Hall '-C 2yc'
_symmetry_space_group_name_H-M 'C 1 2/c 1'
_atom_sites_solution_hydrogens geom
_audit_creation_method SHELXL-2014/7
_audit_update_record
;
2019-05-15 deposited with the CCDC.    2019-08-05 downloaded from the CCDC.
;
_cell_angle_alpha 90
_cell_angle_beta 107.417(2)
_cell_angle_gamma 90
_cell_formula_units_Z 4
_cell_length_a 15.5467(9)
_cell_length_b 7.7138(5)
_cell_length_c 13.3519(8)
_cell_measurement_reflns_used 4774
_cell_measurement_temperature 296(2)
_cell_measurement_theta_max 28.26
_cell_measurement_theta_min 2.75
_cell_volume 1527.80(16)
_computing_cell_refinement 'Bruker SAINT'
_computing_data_collection 'Bruker APEX2'
_computing_data_reduction 'Bruker SAINT'
_computing_molecular_graphics 'Bruker SHELXTL'
_computing_publication_material 'Bruker SHELXTL'
_computing_structure_refinement 'SHELXL-2014 (Sheldrick 2014)'
_computing_structure_solution 'SHELXS-97 (Sheldrick 2008)'
_diffrn_ambient_temperature 296(2)
_diffrn_measured_fraction_theta_full 0.995
_diffrn_measured_fraction_theta_max 0.995
_diffrn_measurement_device_type 'Bruker APEX-II CCD'
_diffrn_measurement_method '\f and \w scans'
_diffrn_radiation_type MoK\a
_diffrn_radiation_wavelength 0.71073
_diffrn_reflns_av_R_equivalents 0.0181
_diffrn_reflns_av_unetI/netI 0.0124
_diffrn_reflns_Laue_measured_fraction_full 0.995
_diffrn_reflns_Laue_measured_fraction_max 0.995
_diffrn_reflns_limit_h_max 20
_diffrn_reflns_limit_h_min -20
_diffrn_reflns_limit_k_max 10
_diffrn_reflns_limit_k_min -10
_diffrn_reflns_limit_l_max 17
_diffrn_reflns_limit_l_min -17
_diffrn_reflns_number 9020
_diffrn_reflns_point_group_measured_fraction_full 0.995
_diffrn_reflns_point_group_measured_fraction_max 0.995
_diffrn_reflns_theta_full 25.242
_diffrn_reflns_theta_max 28.281
_diffrn_reflns_theta_min 2.746
_exptl_absorpt_coefficient_mu 0.113
_exptl_crystal_colour colourless
_exptl_crystal_density_diffrn 1.410
_exptl_crystal_description cuboid
_exptl_crystal_F_000 680
_exptl_crystal_size_max 0.200
_exptl_crystal_size_mid 0.150
_exptl_crystal_size_min 0.100
_exptl_transmission_factor_max 0.989
_exptl_transmission_factor_min 0.978
_refine_diff_density_max 0.195
_refine_diff_density_min -0.154
_refine_diff_density_rms 0.028
_refine_ls_extinction_method none
_refine_ls_goodness_of_fit_ref 1.036
_refine_ls_hydrogen_treatment constr
_refine_ls_matrix_type full
_refine_ls_number_parameters 105
_refine_ls_number_reflns 1901
_refine_ls_number_restraints 0
_refine_ls_restrained_S_all 1.036
_refine_ls_R_factor_all 0.0392
_refine_ls_R_factor_gt 0.0340
_refine_ls_shift/su_max 0.001
_refine_ls_shift/su_mean 0.000
_refine_ls_structure_factor_coef Fsqd
_refine_ls_weighting_details 'w=1/[\s^2^(Fo^2^)+(0.0593P)^2^+0.3649P] where P=(Fo^2^+2Fc^2^)/3'
_refine_ls_weighting_scheme calc
_refine_ls_wR_factor_gt 0.0988
_refine_ls_wR_factor_ref 0.1040
_reflns_Friedel_coverage 0.000
_reflns_number_gt 1642
_reflns_number_total 1901
_reflns_threshold_expression 'I > 2\s(I)'
_cod_data_source_file c9nj01452g2.cif
_cod_data_source_block 2
_cod_depositor_comments 'Adding full bibliography for 7058725--7058726.cif.'
_cod_database_code 7058726
_shelx_shelxl_version_number 2014/7
_shelx_space_group_comment
;
The symmetry employed for this shelxl refinement is uniquely defined
by the following loop, which should always be used as a source of
symmetry information in preference to the above space-group names.
They are only intended as comments.
;

loop_
_space_group_symop_operation_xyz
'x, y, z'
'-x, y, -z+1/2'
'x+1/2, y+1/2, z'
'-x+1/2, y+1/2, -z+1/2'
'-x, -y, -z'
'x, -y, z-1/2'
'-x+1/2, -y+1/2, -z'
'x+1/2, -y+1/2, z-1/2'

loop_
_atom_site_label
_atom_site_type_symbol
_atom_site_fract_x
_atom_site_fract_y
_atom_site_fract_z
_atom_site_U_iso_or_equiv
_atom_site_adp_type
_atom_site_occupancy
_atom_site_site_symmetry_order
_atom_site_calc_flag
_atom_site_refinement_flags_posn
_atom_site_refinement_flags_adp
_atom_site_refinement_flags_occupancy
O3 O 0.64098(5) 0.07261(10) 0.50641(6) 0.0464(2) Uani 1 1 d . . .
O1 O 0.69114(5) 0.51189(13) 0.73390(7) 0.0612(3) Uani 1 1 d . . .
N1 N 0.55214(6) 0.54991(11) 0.63472(6) 0.0402(2) Uani 1 1 d . . .
O2 O 0.60128(6) 0.11493(12) 0.65245(7) 0.0583(2) Uani 1 1 d . . .
C2 C 0.56991(7) 0.64530(12) 0.72567(7) 0.0386(2) Uani 1 1 d . . .
C1 C 0.5000 0.75626(18) 0.7500 0.0461(3) Uani 1 2 d S T P
H1A H 0.5281 0.8300 0.8097 0.055 Uiso 0.5 1 calc R U P
H1B H 0.4719 0.8300 0.6903 0.055 Uiso 0.5 1 calc R U P
N2 N 0.65063(7) 0.62914(15) 0.78799(8) 0.0603(3) Uani 1 1 d . . .
C3 C 0.62786(7) 0.47339(13) 0.64472(8) 0.0396(2) Uani 1 1 d . . .
C5 C 0.62829(6) 0.16888(13) 0.58365(7) 0.0391(2) Uani 1 1 d . . .
C4 C 0.65246(7) 0.35455(14) 0.57003(9) 0.0457(3) Uani 1 1 d . . .
H4A H 0.7168 0.3625 0.5803 0.055 Uiso 1 1 calc R U .
H4B H 0.6216 0.3911 0.4988 0.055 Uiso 1 1 calc R U .
C6 C 0.62439(8) -0.11251(14) 0.51177(10) 0.0510(3) Uani 1 1 d . . .
H6A H 0.5653 -0.1321 0.5203 0.061 Uiso 1 1 calc R U .
H6B H 0.6694 -0.1639 0.5710 0.061 Uiso 1 1 calc R U .
C7 C 0.62931(11) -0.19157(17) 0.41168(11) 0.0652(3) Uani 1 1 d . . .
H7A H 0.6186 -0.3140 0.4128 0.098 Uiso 1 1 calc R U .
H7B H 0.5844 -0.1399 0.3537 0.098 Uiso 1 1 calc R U .
H7C H 0.6880 -0.1716 0.4042 0.098 Uiso 1 1 calc R U .

loop_
_atom_site_aniso_label
_atom_site_aniso_U_11
_atom_site_aniso_U_22
_atom_site_aniso_U_33
_atom_site_aniso_U_23
_atom_site_aniso_U_13
_atom_site_aniso_U_12
O3 0.0585(4) 0.0402(4) 0.0456(4) 0.0011(3) 0.0235(3) -0.0004(3)
O1 0.0410(4) 0.0797(6) 0.0547(5) -0.0174(4) 0.0021(4) 0.0012(4)
N1 0.0443(4) 0.0420(4) 0.0328(4) -0.0031(3) 0.0090(3) 0.0012(3)
O2 0.0743(6) 0.0589(5) 0.0517(5) 0.0062(4) 0.0341(4) 0.0000(4)
C2 0.0503(5) 0.0342(4) 0.0322(4) 0.0000(3) 0.0139(4) -0.0080(4)
C1 0.0691(9) 0.0320(6) 0.0421(7) 0.000 0.0241(7) 0.000
N2 0.0547(6) 0.0729(7) 0.0477(5) -0.0203(5) 0.0067(4) -0.0062(5)
C3 0.0406(5) 0.0408(5) 0.0373(5) 0.0012(4) 0.0115(4) -0.0050(4)
C5 0.0338(4) 0.0463(5) 0.0373(5) 0.0041(4) 0.0108(4) 0.0048(4)
C4 0.0500(6) 0.0454(5) 0.0475(6) -0.0004(4) 0.0235(5) 0.0000(4)
C6 0.0578(6) 0.0395(5) 0.0559(6) 0.0066(4) 0.0174(5) 0.0015(4)
C7 0.0841(9) 0.0454(6) 0.0689(8) -0.0059(6) 0.0273(7) 0.0028(6)

loop_
_atom_type_symbol
_atom_type_description
_atom_type_scat_dispersion_real
_atom_type_scat_dispersion_imag
_atom_type_scat_source
C C 0.0033 0.0016 'International Tables Vol C Tables 4.2.6.8 and 6.1.1.4'
N N 0.0061 0.0033 'International Tables Vol C Tables 4.2.6.8 and 6.1.1.4'
O O 0.0106 0.0060 'International Tables Vol C Tables 4.2.6.8 and 6.1.1.4'
H H 0.0000 0.0000 'International Tables Vol C Tables 4.2.6.8 and 6.1.1.4'

loop_
_geom_angle_atom_site_label_1
_geom_angle_atom_site_label_2
_geom_angle_atom_site_label_3
_geom_angle
_geom_angle_site_symmetry_1
C5 O3 C6 116.03(8) .
C3 O1 N2 106.02(8) .
C3 N1 C2 102.59(8) .
N2 C2 N1 114.71(9) .
N2 C2 C1 123.16(8) .
N1 C2 C1 122.12(8) .
C2 C1 C2 110.07(11) 2_656
C2 C1 H1A 109.6 2_656
C2 C1 H1A 109.6 .
C2 C1 H1B 109.6 2_656
C2 C1 H1B 109.6 .
H1A C1 H1B 108.2 .
C2 N2 O1 103.20(8) .
N1 C3 O1 113.47(9) .
N1 C3 C4 128.61(9) .
O1 C3 C4 117.90(9) .
O2 C5 O3 124.69(10) .
O2 C5 C4 125.64(10) .
O3 C5 C4 109.67(8) .
C3 C4 C5 112.46(8) .
C3 C4 H4A 109.1 .
C5 C4 H4A 109.1 .
C3 C4 H4B 109.1 .
C5 C4 H4B 109.1 .
H4A C4 H4B 107.8 .
O3 C6 C7 107.43(9) .
O3 C6 H6A 110.2 .
C7 C6 H6A 110.2 .
O3 C6 H6B 110.2 .
C7 C6 H6B 110.2 .
H6A C6 H6B 108.5 .
C6 C7 H7A 109.5 .
C6 C7 H7B 109.5 .
H7A C7 H7B 109.5 .
C6 C7 H7C 109.5 .
H7A C7 H7C 109.5 .
H7B C7 H7C 109.5 .

loop_
_geom_bond_atom_site_label_1
_geom_bond_atom_site_label_2
_geom_bond_distance
_geom_bond_site_symmetry_2
O3 C5 1.3326(12) .
O3 C6 1.4567(13) .
O1 C3 1.3314(13) .
O1 N2 1.4172(13) .
N1 C3 1.2876(14) .
N1 C2 1.3754(12) .
O2 C5 1.1935(12) .
C2 N2 1.2875(14) .
C2 C1 1.4935(13) .
C1 C2 1.4934(13) 2_656
C1 H1A 0.9700 .
C1 H1B 0.9700 .
C3 C4 1.4864(14) .
C5 C4 1.5055(15) .
C4 H4A 0.9700 .
C4 H4B 0.9700 .
C6 C7 1.4916(18) .
C6 H6A 0.9700 .
C6 H6B 0.9700 .
C7 H7A 0.9600 .
C7 H7B 0.9600 .
C7 H7C 0.9600 .
